data_4322679
loop_
_publ_author_name
'Nobuo Fukita'
'Masaaki Ohba'
'Hisashi \=Okawa'
'Kenji Matsuda'
'Hiizu Iwamura'

_publ_section_title
;
 Bimetallic Assemblies [Ni(L)2]3[Fe(CN)6]X2 (L = Ethylenediamine,
 Trimethylenediamine; X = PF6-, ClO4-) with a Three-Dimensional Network
 Extended through FeII-CN-NiII Linkages
;
_journal_name_full 'Inorganic Chemistry'
_journal_page_first 842
_journal_page_last 848
_journal_paper_doi 10.1021/ic9711168
_journal_volume 37
_journal_year 1998
_chemical_formula_sum 'C24 H60 F12 Fe N18 Ni3 P2'
_space_group_IT_number 148
_symmetry_cell_setting trigonal
_symmetry_Int_Tables_number 148
_symmetry_space_group_name_Hall '-R 3'
_symmetry_space_group_name_H-M 'R -3 :H'
_audit_creation_date 'Thu Apr 17 11:16:43 1997'
_audit_creation_method 'from TEXRAY.INF file'
_cell_angle_alpha 90
_cell_angle_beta 90
_cell_angle_gamma 120
_cell_formula_units_Z 3.00
_cell_length_a 14.588(1)
_cell_length_b 14.5879
_cell_length_c 17.050(2)
_cell_measurement_reflns_used 25
_cell_measurement_temperature 20.0
_cell_measurement_theta_max 29.92
_cell_measurement_theta_min 29.03
_cell_volume 3142.3(4)
_computing_cell_refinement 'MSC/AFC Diffractometer Control'
_computing_data_collection 'MSC/AFC Diffractometer Control'
_computing_data_reduction 'teXsan: PROCESS (MSC)'
_computing_publication_material 'teXsan: FINISH (MSC)'
_computing_structure_refinement 'teXsan: LS (MSC)'
_computing_structure_solution SIR88
_diffrn_ambient_temperature 20.0
_diffrn_measurement_device AFC7R
_diffrn_measurement_method 'omega/2-theta scans'
_diffrn_orient_matrix_UB_11 0.00120
_diffrn_orient_matrix_UB_12 -0.00979
_diffrn_orient_matrix_UB_13 0.05797
_diffrn_orient_matrix_UB_21 0.07904
_diffrn_orient_matrix_UB_22 0.04314
_diffrn_orient_matrix_UB_23 -0.00042
_diffrn_orient_matrix_UB_31 -0.00404
_diffrn_orient_matrix_UB_32 0.06564
_diffrn_orient_matrix_UB_33 0.00892
_diffrn_radiation_monochromator graphite
_diffrn_radiation_source 'X-ray tube'
_diffrn_radiation_type MoKalpha
_diffrn_radiation_wavelength 0.7107
_diffrn_reflns_av_R_equivalents 1.34
_diffrn_reflns_limit_h_max 15
_diffrn_reflns_limit_h_min -15
_diffrn_reflns_limit_k_max 17
_diffrn_reflns_limit_k_min 0
_diffrn_reflns_limit_l_max 17
_diffrn_reflns_limit_l_min 0
_diffrn_reflns_number 1354
_diffrn_reflns_theta_max 25.0016
_diffrn_standards_decay_% 16.89
_diffrn_standards_interval_count 150
_diffrn_standards_number 3
_exptl_absorpt_coefficient_mu_cm 18.429
_exptl_absorpt_correction_T_max 1.000
_exptl_absorpt_correction_T_min 0.946
_exptl_absorpt_correction_type psi-scan
_exptl_crystal_colour colorless
_exptl_crystal_density_diffrn 1.780
_exptl_crystal_description prismatic
_exptl_crystal_F_000 1734.00
_exptl_crystal_size_max 0.250
_exptl_crystal_size_min 0.250
_refine_diff_density_max -0.26420
_refine_diff_density_min 0.17600
_refine_ls_extinction_coef 4.80857
_refine_ls_extinction_method Zachariasen_type_2_Gaussian_isotropic
_refine_ls_goodness_of_fit_obs 2.190
_refine_ls_matrix_type full
_refine_ls_number_parameters 134
_refine_ls_number_reflns 1130
_refine_ls_number_restraints 0
_refine_ls_R_factor_obs 0.0190
_refine_ls_shift/esd_max 0.2690
_refine_ls_structure_factor_coef F
_refine_ls_weighting_scheme sigma
_refine_ls_wR_factor_obs 0.0190
_cod_data_source_file ic9711168_2.cif
_cod_data_source_block '[Ni(tn)2]3[Fe(CN)6](PF6)2'
_cod_original_sg_symbol_H-M 'R -3 '
_cod_original_formula_sum 'C24 H60 N18 P2 F12 Ni3 Fe'
_cod_database_code 4322679

loop_
_symmetry_equiv_pos_as_xyz
'   +x,   +y,   +z'
2/3+x,1/3+y,1/3+z
1/3+x,2/3+y,2/3+z
'   -y,   +x-y,   +z'
2/3-y,1/3+x-y,1/3+z
1/3-y,2/3+x-y,2/3+z
'   -x+y,   -x,   +z'
2/3-x+y,1/3-x,1/3+z
1/3-x+y,2/3-x,2/3+z
'   -x,   -y,   -z'
2/3-x,1/3-y,1/3-z
1/3-x,2/3-y,2/3-z
'   +y,   -x+y,   -z'
2/3+y,1/3-x+y,1/3-z
1/3+y,2/3-x+y,2/3-z
'   +x-y,   +x,   -z'
2/3+x-y,1/3+x,1/3-z
1/3+x-y,2/3+x,2/3-z

loop_
_atom_site_aniso_label
_atom_site_aniso_U_11
_atom_site_aniso_U_22
_atom_site_aniso_U_33
_atom_site_aniso_U_12
_atom_site_aniso_U_13
_atom_site_aniso_U_23
Ni1 0.0177(2) 0.0184(2) 0.0221(2) 0.0082(2) 0.0022(1) 0.0017(1)
Fe1 0.0149(2) 0.0149 0.0158(3) 0.0074 0.0000 0.0000
P1 0.0237(3) 0.0237 0.0327(5) 0.0119 0.0000 0.0000
F1 0.0436(8) 0.0403(8) 0.0579(9) 0.0154(7) 0.0179(7) 0.0173(7)
F2 0.0387(8) 0.0511(8) 0.0577(9) 0.0243(7) -0.0188(7) -0.0067(7)
N1 0.0281(9) 0.0234(9) 0.0295(10) 0.0119(8) 0.0056(8) 0.0055(8)
N2 0.0247(10) 0.028(1) 0.036(1) 0.0132(8) -0.0016(8) -0.0045(9)
N3 0.029(1) 0.030(1) 0.029(1) 0.0154(9) -0.0013(8) -0.0023(9)
C1 0.0195(10) 0.0212(10) 0.0207(10) 0.0122(8) -0.0024(8) -0.0029(8)
C2 0.024(1) 0.036(1) 0.050(1) 0.017(1) -0.006(1) -0.006(1)
C3 0.028(1) 0.044(1) 0.047(1) 0.020(1) 0.011(1) 0.002(1)
C4 0.037(1) 0.034(1) 0.033(1) 0.022(1) 0.003(1) -0.003(1)

loop_
_atom_site_label
_atom_site_fract_x
_atom_site_fract_y
_atom_site_fract_z
_atom_site_U_iso_or_equiv
_atom_site_thermal_displace_type
_atom_site_calc_flag
_atom_site_calc_attached_atom
Ni1 1.1667 0.3333 0.8333 0.0198 Uij ? ?
Fe1 1.0000 0.0000 1.0000 0.0152 Uij ? ?
P1 1.0000 0.0000 0.64026(6) 0.0267 Uij ? ?
F1 1.0812(1) 0.09619(10) 0.58795(8) 0.0498 Uij ? ?
F2 1.09598(10) 0.0154(1) 0.69512(8) 0.0483 Uij ? ?
N1 1.1429(1) 0.1951(1) 0.89702(9) 0.0275 Uij ? ?
N2 1.0028(1) 0.2459(1) 0.8087(1) 0.0295 Uij ? ?
N3 1.1297(2) 0.3821(2) 0.9394(1) 0.0291 Uij ? ?
C1 1.0912(1) 0.1205(1) 0.9351(1) 0.0196 Uij ? ?
C2 0.9365(2) 0.2938(2) 0.8263(1) 0.0357 Uij ? ?
C3 0.9426(2) 0.3233(2) 0.9115(1) 0.0394 Uij ? ?
C4 1.0482(2) 0.4131(2) 0.9374(1) 0.0326 Uij ? ?
H1 0.983(2) 0.192(2) 0.836(1) 0.041(7) Uij ? ?
H2 0.995(2) 0.228(2) 0.759(1) 0.040(7) Uij ? ?
H3 0.965(2) 0.359(2) 0.792(1) 0.042(6) Uij ? ?
H4 0.863(2) 0.245(2) 0.812(1) 0.047(7) Uij ? ?
H5 0.891(2) 0.343(2) 0.921(1) 0.042(6) Uij ? ?
H6 0.925(2) 0.262(2) 0.944(1) 0.042(6) Uij ? ?
H7 1.042(2) 0.442(2) 0.987(1) 0.034(6) Uij ? ?
H8 1.072(1) 0.471(2) 0.902(1) 0.026(5) Uij ? ?
H9 1.109(2) 0.327(2) 0.970(1) 0.047(7) Uij ? ?
H10 1.182(2) 0.431(2) 0.957(1) 0.034(7) Uij ? ?

loop_
_atom_type_symbol
_atom_type_oxidation_number
_atom_type_number_in_cell
_atom_type_scat_dispersion_real
_atom_type_scat_dispersion_imag
_atom_type_scat_source
C 0 72 0.003 0.002 'International Tables'
H 0 180 0.000 0.000 'International Tables'
N 0 54 0.006 0.003 'International Tables'
P 0 6 0.102 0.094 'International Tables'
F 0 36 0.017 0.010 'International Tables'
Fe 0 3 0.346 0.844 'International Tables'
Ni 0 9 0.339 1.112 'International Tables'

loop_
_geom_angle_atom_site_label_1
_geom_angle_atom_site_label_2
_geom_angle_atom_site_label_3
_geom_angle
_geom_angle_site_symmetry_1
_geom_angle_site_symmetry_2
_geom_angle_site_symmetry_3
_geom_angle_publ_flag
N(1) Ni(1) N(1) 179.9626 ? ? ? yes
N(1) Ni(1) N(2) 86.08(7) ? ? ? yes
N(1) Ni(1) N(2) 93.93(7) ? ? ? yes
N(1) Ni(1) N(3) 86.26(7) ? ? ? yes
N(1) Ni(1) N(3) 93.75(7) ? ? ? yes
N(1) Ni(1) N(2) 93.94(7) ? ? ? yes
N(1) Ni(1) N(2) 86.06(7) ? ? ? yes
N(1) Ni(1) N(3) 93.71(7) ? ? ? yes
N(1) Ni(1) N(3) 86.29(7) ? ? ? yes
N(2) Ni(1) N(2) 179.9661 ? ? ? yes
N(2) Ni(1) N(3) 88.35(7) ? ? ? yes
N(2) Ni(1) N(3) 91.67(7) ? ? ? yes
N(2) Ni(1) N(3) 91.62(7) ? ? ? yes
N(2) Ni(1) N(3) 88.37(7) ? ? ? yes
N(3) Ni(1) N(3) 179.9806 ? ? ? yes
C(1) Fe(1) C(1) 89.46(7) ? ? ? yes
C(1) Fe(1) C(1) 90.54(7) ? ? ? yes
C(1) Fe(1) C(1) 89.46(7) ? ? ? yes
C(1) Fe(1) C(1) 180.0000 ? ? ? yes
C(1) Fe(1) C(1) 90.54(7) ? ? ? yes
C(1) Fe(1) C(1) 89.46(7) ? ? ? yes
C(1) Fe(1) C(1) 90.54(7) ? ? ? yes
C(1) Fe(1) C(1) 90.54(7) ? ? ? yes
C(1) Fe(1) C(1) 180.0000 ? ? ? yes
C(1) Fe(1) C(1) 180.0000 ? ? ? yes
C(1) Fe(1) C(1) 89.46(7) ? ? ? yes
C(1) Fe(1) C(1) 90.54(7) ? ? ? yes
C(1) Fe(1) C(1) 90.54(7) ? ? ? yes
C(1) Fe(1) C(1) 89.46(7) ? ? ? yes
C(1) Fe(1) C(1) 89.46(7) ? ? ? yes
F(1) P(1) F(1) 91.36(8) ? ? ? yes
F(1) P(1) F(1) 91.36(8) ? ? ? yes
F(1) P(1) F(2) 89.46(7) ? ? ? yes
F(1) P(1) F(2) 89.75(7) ? ? ? yes
F(1) P(1) F(2) 178.60(9) ? ? ? yes
F(1) P(1) F(1) 91.36(8) ? ? ? yes
F(1) P(1) F(2) 178.60(9) ? ? ? yes
F(1) P(1) F(2) 89.46(7) ? ? ? yes
F(1) P(1) F(2) 89.75(7) ? ? ? yes
F(1) P(1) F(2) 89.75(7) ? ? ? yes
F(1) P(1) F(2) 178.60(9) ? ? ? yes
F(1) P(1) F(2) 89.46(7) ? ? ? yes
F(2) P(1) F(2) 89.41(8) ? ? ? yes
F(2) P(1) F(2) 89.41(8) ? ? ? yes
F(2) P(1) F(2) 89.41(8) ? ? ? yes
Ni(1) N(1) Ni(1) 0.0374 ? ? ? yes
Ni(1) N(1) C(1) 151.7(1) ? ? ? yes
Ni(1) N(1) C(1) 151.7(1) ? ? ? yes
Ni(1) N(2) Ni(1) 0.0339 ? ? ? yes
Ni(1) N(2) C(2) 118.9(1) ? ? ? yes
Ni(1) N(2) H(1) 102(1) ? ? ? no
Ni(1) N(2) H(2) 108(1) ? ? ? no
Ni(1) N(2) C(2) 118.9(1) ? ? ? yes
Ni(1) N(2) H(1) 102(1) ? ? ? no
Ni(1) N(2) H(2) 108(1) ? ? ? no
C(2) N(2) H(1) 108(1) ? ? ? no
C(2) N(2) H(2) 108(1) ? ? ? no
H(1) N(2) H(2) 109(2) ? ? ? no
Ni(1) N(3) Ni(1) 0.0194 ? ? ? yes
Ni(1) N(3) C(4) 117.9(1) ? ? ? yes
Ni(1) N(3) H(9) 102(1) ? ? ? no
Ni(1) N(3) H(10) 109(1) ? ? ? no
Ni(1) N(3) C(4) 117.9(1) ? ? ? yes
Ni(1) N(3) H(9) 102(1) ? ? ? no
Ni(1) N(3) H(10) 109(1) ? ? ? no
C(4) N(3) H(9) 109(1) ? ? ? no
C(4) N(3) H(10) 107(1) ? ? ? no
H(9) N(3) H(10) 109(1) ? ? ? no
Fe(1) C(1) N(1) 176.6(2) ? ? ? yes
N(2) C(2) C(3) 111.9(2) ? ? ? yes
N(2) C(2) H(3) 105(1) ? ? ? no
N(2) C(2) H(4) 110(1) ? ? ? no
C(3) C(2) H(3) 110(1) ? ? ? no
C(3) C(2) H(4) 109(1) ? ? ? no
H(3) C(2) H(4) 108(1) ? ? ? no
C(2) C(3) C(4) 114.8(2) ? ? ? yes
C(2) C(3) H(5) 107(1) ? ? ? no
C(2) C(3) H(6) 109(1) ? ? ? no
C(4) C(3) H(5) 108(1) ? ? ? no
C(4) C(3) H(6) 109(1) ? ? ? no
H(5) C(3) H(6) 107(1) ? ? ? no
N(3) C(4) C(3) 111.9(2) ? ? ? yes
N(3) C(4) H(7) 112(1) ? ? ? no
N(3) C(4) H(8) 107(1) ? ? ? no
C(3) C(4) H(7) 110(1) ? ? ? no
C(3) C(4) H(8) 110(1) ? ? ? no
H(7) C(4) H(8) 103(1) ? ? ? no

loop_
_geom_bond_atom_site_label_1
_geom_bond_atom_site_label_2
_geom_bond_distance
_geom_bond_site_symmetry_1
_geom_bond_site_symmetry_2
_geom_bond_publ_flag
Ni(1) N(1) 2.160(2) ? ? yes
Ni(1) N(1) 2.160(2) ? ? yes
Ni(1) N(2) 2.114(2) ? ? yes
Ni(1) N(2) 2.115(2) ? ? yes
Ni(1) N(3) 2.109(2) ? ? yes
Ni(1) N(3) 2.108(2) ? ? yes
Fe(1) C(1) 1.936(2) ? ? yes
Fe(1) C(1) 1.936(2) ? ? yes
Fe(1) C(1) 1.936(2) ? ? yes
Fe(1) C(1) 1.936(2) ? ? yes
Fe(1) C(1) 1.936(2) ? ? yes
Fe(1) C(1) 1.936(2) ? ? yes
P(1) F(1) 1.583(1) ? ? yes
P(1) F(1) 1.583(1) ? ? yes
P(1) F(1) 1.583(1) ? ? yes
P(1) F(2) 1.604(1) ? ? yes
P(1) F(2) 1.604(1) ? ? yes
P(1) F(2) 1.604(1) ? ? yes
N(1) C(1) 1.163(2) ? ? yes
N(2) C(2) 1.479(3) ? ? yes
N(2) H(1) 0.83(2) ? ? no
N(2) H(2) 0.88(2) ? ? no
N(3) C(4) 1.469(3) ? ? yes
N(3) H(9) 0.88(2) ? ? no
N(3) H(10) 0.80(2) ? ? no
C(2) C(3) 1.505(3) ? ? yes
C(2) H(3) 1.01(2) ? ? no
C(2) H(4) 0.98(2) ? ? no
C(3) C(4) 1.506(3) ? ? yes
C(3) H(5) 0.95(2) ? ? no
C(3) H(6) 0.96(2) ? ? no
C(4) H(7) 0.97(2) ? ? no
C(4) H(8) 0.95(2) ? ? no
